data_7123070
loop_
_publ_author_name
'Picott, Katherine J.'
'Deichert, Julie A.'
'deKemp, Ella M'
'Schatte, Gabriele'
'Sauriol, Fran\,coise'
'Ross, Avena C.'

_publ_section_title
;
 Isolation and characterization of tambjamine MYP1, a macrocyclic
 tambjamine analogue from marine bacterium <i>Pseudoalteromonas
 citrea</i>.
;
_journal_issue 3
_journal_name_full MedChemComm
_journal_page_first 478
_journal_page_last 483
_journal_paper_doi 10.1039/c9md00061e
_journal_volume 10
_journal_year 2019
_chemical_formula_moiety 'C22 H32 N3 O, C H O2, C H2 O2'
_chemical_formula_sum 'C24 H35 N3 O5'
_chemical_formula_weight 445.55
_space_group_crystal_system triclinic
_space_group_IT_number 2
_space_group_name_Hall '-P 1'
_space_group_name_H-M_alt 'P -1'
_symmetry_space_group_name_Hall '-P 1'
_symmetry_space_group_name_H-M 'P -1'
_atom_sites_solution_hydrogens mixed
_atom_sites_solution_primary direct
_atom_sites_solution_secondary difmap
_audit_creation_method 'manual editing of SHELXL-2017/1 template'
_audit_update_record
;
2019-01-23 deposited with the CCDC.    2019-03-01 downloaded from the CCDC.
;
_cell_angle_alpha 91.5571(16)
_cell_angle_beta 95.2218(16)
_cell_angle_gamma 101.2158(17)
_cell_formula_units_Z 2
_cell_length_a 9.8155(5)
_cell_length_b 11.1719(5)
_cell_length_c 11.1821(5)
_cell_measurement_reflns_used 5877
_cell_measurement_temperature 180(2)
_cell_measurement_theta_max 25.64
_cell_measurement_theta_min 2.53
_cell_volume 1196.53(10)
_computing_cell_refinement
;Saint V8.38A and SADABS V2016/2 (Apex3 v2018.1-0; Bruker AXS).
 Ref. for SADABS: Krause, L.; Herbst-Irmer, R.; Sheldrick G.M.; 
 Stalke D., J. Appl. Cryst., 48 (2015), 3-10.
;
_computing_data_collection 'APEX3 software package v2017.3-0 (Bruker AXS)'
_computing_data_reduction
;Saint V8.38A and SADABS V2016/2 (Apex3 v2018.1-0; Bruker AXS).
 Ref. for SADABS: Krause, L.; Herbst-Irmer, R.; Sheldrick G.M.; 
 Stalke D., J. Appl. Cryst., 48 (2015), 3-10. 
;
_computing_molecular_graphics 'XP (SHELXTL-NT v6.14, Bruker AXS)'
_computing_structure_refinement
; SHELXL-2017/1 (Sheldrick, 2017).G. M. Sheldrick, Acta Cryst. 2008,
  A64, 112--122.
;
_computing_structure_solution
; SHELXT-2014/5 (Sheldrick, 2014). G. M. Sheldrick, Acta Cryst. 2015, A71,
  3-8.
;
_diffrn_ambient_temperature 180(2)
_diffrn_detector 'Bruker AXS PHOTON II Charge-Integrating Pixel Array Detector (CPAD)'
_diffrn_measured_fraction_theta_full 0.998
_diffrn_measured_fraction_theta_max 0.998
_diffrn_measurement_device_type 'Bruker AXS D8 Venture Duo'
_diffrn_measurement_method 'shutterless rotation images,\f and \w scans'
_diffrn_radiation_monochromator 'HELIOS multilayer mirror optics'
_diffrn_radiation_type MoK\a
_diffrn_radiation_wavelength 0.71073
_diffrn_reflns_av_R_equivalents 0.0736
_diffrn_reflns_av_unetI/netI 0.0405
_diffrn_reflns_Laue_measured_fraction_full 0.998
_diffrn_reflns_Laue_measured_fraction_max 0.998
_diffrn_reflns_limit_h_max 12
_diffrn_reflns_limit_h_min -12
_diffrn_reflns_limit_k_max 13
_diffrn_reflns_limit_k_min -13
_diffrn_reflns_limit_l_max 13
_diffrn_reflns_limit_l_min -13
_diffrn_reflns_number 38405
_diffrn_reflns_point_group_measured_fraction_full 0.998
_diffrn_reflns_point_group_measured_fraction_max 0.998
_diffrn_reflns_theta_full 25.242
_diffrn_reflns_theta_max 26.396
_diffrn_reflns_theta_min 2.533
_diffrn_source 'high brilliance Incoatec I\ms microfocus tube'
_exptl_absorpt_coefficient_mu 0.087
_exptl_absorpt_correction_T_max 0.7454
_exptl_absorpt_correction_T_min 0.7071
_exptl_absorpt_correction_type multi-scan
_exptl_absorpt_process_details 'SADABS v2016/2 (Apex3, Bruker AXS)'
_exptl_crystal_colour yellow
_exptl_crystal_density_diffrn 1.237
_exptl_crystal_description plate-like
_exptl_crystal_F_000 480
_exptl_crystal_size_max 0.186
_exptl_crystal_size_mid 0.128
_exptl_crystal_size_min 0.090
_refine_diff_density_max 0.833
_refine_diff_density_min -0.603
_refine_diff_density_rms 0.055
_refine_ls_extinction_method none
_refine_ls_goodness_of_fit_ref 1.018
_refine_ls_hydrogen_treatment mixed
_refine_ls_matrix_type full
_refine_ls_number_parameters 305
_refine_ls_number_reflns 4891
_refine_ls_number_restraints 5
_refine_ls_restrained_S_all 1.021
_refine_ls_R_factor_all 0.0954
_refine_ls_R_factor_gt 0.0641
_refine_ls_shift/su_max 0.000
_refine_ls_shift/su_mean 0.000
_refine_ls_structure_factor_coef Fsqd
_refine_ls_weighting_details 'w=1/[\s^2^(Fo^2^)+(0.0723P)^2^+1.2456P] where P=(Fo^2^+2Fc^2^)/3'
_refine_ls_weighting_scheme calc
_refine_ls_wR_factor_gt 0.1568
_refine_ls_wR_factor_ref 0.1795
_reflns_Friedel_coverage 0.000
_reflns_number_gt 3437
_reflns_number_total 4891
_reflns_threshold_expression 'I > 2\s(I)'
_cod_data_source_file c9md00061e2.cif
_cod_data_source_block mo_arKP_TB1b_14Jun2018_0m_a
_cod_depositor_comments 'Adding full bibliography for 7123070.cif.'
_cod_database_code 7123070
_shelx_space_group_comment
;
The symmetry employed for this shelxl refinement is uniquely defined
by the following loop, which should always be used as a source of
symmetry information in preference to the above space-group names.
They are only intended as comments.
;
_shelx_estimated_absorpt_t_min 0.984
_shelx_estimated_absorpt_t_max 0.992

loop_
_space_group_symop_operation_xyz
'x, y, z'
'-x, -y, -z'

loop_
_atom_site_label
_atom_site_type_symbol
_atom_site_fract_x
_atom_site_fract_y
_atom_site_fract_z
_atom_site_U_iso_or_equiv
_atom_site_adp_type
_atom_site_occupancy
_atom_site_site_symmetry_order
_atom_site_calc_flag
_atom_site_refinement_flags_posn
_atom_site_refinement_flags_adp
O20 O 0.16285(18) 0.54028(16) 0.10149(17) 0.0371(4) Uani 1 1 d . .
N1 N 0.5196(2) 0.54271(18) 0.17807(18) 0.0270(4) Uani 1 1 d . .
H1 H 0.592(3) 0.515(3) 0.184(3) 0.040(8) Uiso 1 1 d . .
N1' N 0.7606(2) 0.7146(2) 0.3056(2) 0.0359(5) Uani 1 1 d . .
H1' H 0.780(3) 0.638(3) 0.291(3) 0.043(8) Uiso 1 1 d . .
N7 N 0.4269(2) 0.28056(19) 0.08712(18) 0.0309(5) Uani 1 1 d . .
H7 H 0.518(3) 0.301(3) 0.108(3) 0.051(9) Uiso 1 1 d . .
C2 C 0.5164(3) 0.6591(2) 0.2105(2) 0.0267(5) Uani 1 1 d . .
C2' C 0.8466(3) 0.8126(2) 0.3661(2) 0.0374(6) Uani 1 1 d . .
C3 C 0.3798(3) 0.6791(2) 0.1854(2) 0.0297(5) Uani 1 1 d . .
H3 H 0.348600 0.753238 0.198767 0.036 Uiso 1 1 calc R U
C3' C 0.7764(3) 0.9076(2) 0.3632(2) 0.0396(6) Uani 1 1 d . .
H3' H 0.811858 0.987996 0.396335 0.048 Uiso 1 1 calc R U
C4 C 0.3002(2) 0.5700(2) 0.1375(2) 0.0293(5) Uani 1 1 d . .
C4' C 0.6433(3) 0.8654(2) 0.3031(2) 0.0340(6) Uani 1 1 d . .
H4' H 0.571872 0.911343 0.289531 0.041 Uiso 1 1 calc R U
C5 C 0.3866(2) 0.4825(2) 0.1318(2) 0.0278(5) Uani 1 1 d . .
C5' C 0.6351(3) 0.7447(2) 0.2672(2) 0.0295(5) Uani 1 1 d . .
C6 C 0.3470(3) 0.3616(2) 0.0927(2) 0.0291(5) Uani 1 1 d . .
H6 H 0.250856 0.333808 0.066722 0.035 Uiso 1 1 calc R U
C8 C 0.3754(3) 0.1547(2) 0.0404(2) 0.0345(6) Uani 1 1 d . .
H8A H 0.412771 0.143349 -0.037552 0.041 Uiso 1 1 calc R U
H8B H 0.272343 0.139358 0.026071 0.041 Uiso 1 1 calc R U
C9 C 0.4185(3) 0.0626(2) 0.1276(2) 0.0341(6) Uani 1 1 d . .
H9A H 0.400190 -0.019054 0.085844 0.041 Uiso 1 1 calc R U
H9B H 0.520134 0.086003 0.151308 0.041 Uiso 1 1 calc R U
C10 C 0.3429(3) 0.0549(2) 0.2385(2) 0.0353(6) Uani 1 1 d . .
H10 H 0.246055 0.019839 0.227848 0.042 Uiso 1 1 calc R U
C11 C 0.3958(3) 0.0913(2) 0.3497(2) 0.0360(6) Uani 1 1 d . .
H11 H 0.332550 0.077697 0.409615 0.043 Uiso 1 1 calc R U
C12 C 0.5430(3) 0.1515(2) 0.3931(2) 0.0364(6) Uani 1 1 d . .
H12A H 0.602848 0.150925 0.326505 0.044 Uiso 1 1 calc R U
H12B H 0.578714 0.104638 0.458713 0.044 Uiso 1 1 calc R U
C13 C 0.5509(3) 0.2832(2) 0.4388(2) 0.0361(6) Uani 1 1 d . .
H13A H 0.517568 0.329734 0.371868 0.043 Uiso 1 1 calc R U
H13B H 0.487080 0.282989 0.502434 0.043 Uiso 1 1 calc R U
C14 C 0.6965(3) 0.3487(2) 0.4888(2) 0.0359(6) Uani 1 1 d . .
H14A H 0.761096 0.348307 0.425901 0.043 Uiso 1 1 calc R U
H14B H 0.729488 0.303693 0.557155 0.043 Uiso 1 1 calc R U
C15 C 0.7001(3) 0.4802(2) 0.5312(2) 0.0353(6) Uani 1 1 d . .
H15A H 0.651622 0.479416 0.605099 0.042 Uiso 1 1 calc R U
H15B H 0.647602 0.519189 0.468855 0.042 Uiso 1 1 calc R U
C16 C 0.8466(3) 0.5578(3) 0.5573(3) 0.0399(6) Uani 1 1 d . .
H16A H 0.895745 0.559078 0.483703 0.048 Uiso 1 1 calc R U
H16B H 0.899308 0.520051 0.620430 0.048 Uiso 1 1 calc R U
C17 C 0.8445(3) 0.6889(3) 0.5985(3) 0.0407(6) Uani 1 1 d . .
H17A H 0.840062 0.691528 0.686578 0.049 Uiso 1 1 calc R U
H17B H 0.757889 0.710841 0.561013 0.049 Uiso 1 1 calc R U
C18 C 0.9685(3) 0.7861(3) 0.5696(3) 0.0426(7) Uani 1 1 d . .
H18A H 1.055416 0.765405 0.607938 0.051 Uiso 1 1 calc R U
H18B H 0.959460 0.865823 0.605441 0.051 Uiso 1 1 calc R U
C19 C 0.9816(3) 0.7991(3) 0.4339(3) 0.0440(7) Uani 1 1 d . .
H19A H 1.054489 0.871503 0.422245 0.053 Uiso 1 1 calc R U
H19B H 1.011438 0.726245 0.401020 0.053 Uiso 1 1 calc R U
C21 C 0.0871(3) 0.6365(3) 0.1176(3) 0.0428(7) Uani 1 1 d . .
H21A H -0.010411 0.608650 0.084873 0.064 Uiso 1 1 calc R U
H21B H 0.129055 0.708149 0.075502 0.064 Uiso 1 1 calc R U
H21C H 0.090838 0.658240 0.203535 0.064 Uiso 1 1 calc R U
O31 O 0.7776(2) 0.48422(18) 0.20946(19) 0.0470(5) Uani 1 1 d . .
O32 O 0.72057(19) 0.29427(17) 0.13340(17) 0.0413(5) Uani 1 1 d . .
C30 C 0.8062(3) 0.3867(3) 0.1766(2) 0.0385(6) Uani 1 1 d . .
H30 H 0.901949 0.381072 0.184722 0.046 Uiso 1 1 calc R U
O41 O 1.0210(2) 0.1741(3) 0.0941(3) 0.0980(10) Uani 1 1 d D .
O42 O 0.7970(2) 0.0923(2) 0.1151(3) 0.0875(10) Uani 1 1 d D .
H42 H 0.7896(10) 0.1776(5) 0.111(4) 0.105 Uiso 1 1 d D U
C40 C 0.9317(2) 0.0874(2) 0.1097(3) 0.0617(9) Uani 1 1 d D .
H40 H 0.958286 0.010594 0.118971 0.074 Uiso 1 1 calc R U

loop_
_atom_site_aniso_label
_atom_site_aniso_U_11
_atom_site_aniso_U_22
_atom_site_aniso_U_33
_atom_site_aniso_U_23
_atom_site_aniso_U_13
_atom_site_aniso_U_12
O20 0.0290(9) 0.0351(10) 0.0457(11) -0.0030(8) -0.0024(8) 0.0064(8)
N1 0.0262(11) 0.0252(11) 0.0287(11) -0.0012(8) -0.0001(8) 0.0048(9)
N1' 0.0328(12) 0.0298(12) 0.0427(13) -0.0057(10) -0.0010(9) 0.0038(10)
N7 0.0338(12) 0.0249(11) 0.0322(11) -0.0029(8) -0.0011(9) 0.0042(9)
C2 0.0328(13) 0.0241(12) 0.0229(11) 0.0022(9) 0.0030(9) 0.0043(10)
C2' 0.0350(14) 0.0336(14) 0.0386(14) -0.0046(11) 0.0007(11) -0.0034(11)
C3 0.0359(13) 0.0248(12) 0.0286(12) -0.0002(10) 0.0011(10) 0.0076(10)
C3' 0.0448(16) 0.0273(14) 0.0419(15) -0.0036(11) -0.0026(12) -0.0010(12)
C4 0.0281(12) 0.0302(13) 0.0280(12) 0.0011(10) -0.0004(9) 0.0035(10)
C4' 0.0403(14) 0.0255(13) 0.0346(13) 0.0019(10) -0.0011(11) 0.0047(11)
C5 0.0305(13) 0.0264(12) 0.0249(11) -0.0002(9) 0.0003(9) 0.0031(10)
C5' 0.0318(13) 0.0270(13) 0.0279(12) 0.0011(10) -0.0002(10) 0.0028(10)
C6 0.0311(13) 0.0293(13) 0.0253(12) 0.0017(10) 0.0003(9) 0.0027(10)
C8 0.0462(15) 0.0234(13) 0.0320(13) -0.0027(10) -0.0009(11) 0.0050(11)
C9 0.0440(15) 0.0259(13) 0.0340(13) -0.0007(10) 0.0052(11) 0.0101(11)
C10 0.0350(14) 0.0286(13) 0.0425(15) 0.0034(11) 0.0071(11) 0.0051(11)
C11 0.0428(15) 0.0287(13) 0.0389(14) 0.0051(11) 0.0116(12) 0.0094(11)
C12 0.0429(15) 0.0341(14) 0.0340(13) 0.0011(11) 0.0046(11) 0.0120(12)
C13 0.0405(15) 0.0353(14) 0.0351(14) 0.0008(11) 0.0049(11) 0.0134(12)
C14 0.0377(14) 0.0377(15) 0.0346(14) 0.0019(11) 0.0033(11) 0.0132(12)
C15 0.0367(14) 0.0362(14) 0.0347(13) 0.0005(11) 0.0054(11) 0.0106(12)
C16 0.0350(14) 0.0412(16) 0.0449(15) -0.0001(12) -0.0008(12) 0.0131(12)
C17 0.0395(15) 0.0420(16) 0.0407(15) -0.0062(12) 0.0007(12) 0.0105(12)
C18 0.0360(15) 0.0436(16) 0.0455(16) -0.0088(13) -0.0055(12) 0.0073(12)
C19 0.0315(14) 0.0440(17) 0.0524(17) -0.0068(13) 0.0011(12) 0.0001(12)
C21 0.0347(15) 0.0463(17) 0.0495(16) -0.0017(13) 0.0030(12) 0.0144(13)
O31 0.0393(11) 0.0424(12) 0.0607(13) -0.0119(10) 0.0039(9) 0.0136(9)
O32 0.0358(10) 0.0385(11) 0.0499(11) -0.0019(9) 0.0045(9) 0.0083(9)
C30 0.0327(14) 0.0424(16) 0.0416(15) -0.0012(12) 0.0042(11) 0.0108(12)
O41 0.0644(19) 0.094(2) 0.139(3) 0.021(2) 0.0152(19) 0.0188(17)
O42 0.0591(16) 0.0429(14) 0.158(3) -0.0060(17) -0.0004(17) 0.0097(12)
C40 0.060(2) 0.054(2) 0.073(2) -0.0092(18) 0.0025(18) 0.0209(18)

loop_
_atom_type_symbol
_atom_type_description
_atom_type_scat_dispersion_real
_atom_type_scat_dispersion_imag
_atom_type_scat_source
C C 0.0033 0.0016 'International Tables Vol C Tables 4.2.6.8 and 6.1.1.4'
H H 0.0000 0.0000 'International Tables Vol C Tables 4.2.6.8 and 6.1.1.4'
N N 0.0061 0.0033 'International Tables Vol C Tables 4.2.6.8 and 6.1.1.4'
O O 0.0106 0.0060 'International Tables Vol C Tables 4.2.6.8 and 6.1.1.4'

loop_
_geom_angle_atom_site_label_1
_geom_angle_atom_site_label_2
_geom_angle_atom_site_label_3
_geom_angle
C4 O20 C21 114.9(2)
C2 N1 C5 109.5(2)
C2 N1 H1 123(2)
C5 N1 H1 128(2)
C2' N1' C5' 109.9(2)
C2' N1' H1' 126.9(19)
C5' N1' H1' 123.2(19)
C6 N7 C8 123.3(2)
C6 N7 H7 121(2)
C8 N7 H7 116(2)
N1 C2 C3 109.2(2)
N1 C2 C5' 123.8(2)
C3 C2 C5' 126.9(2)
N1' C2' C3' 107.3(2)
N1' C2' C19 120.8(2)
C3' C2' C19 131.3(2)
C4 C3 C2 106.5(2)
C4 C3 H3 126.8
C2 C3 H3 126.8
C2' C3' C4' 108.2(2)
C2' C3' H3' 125.9
C4' C3' H3' 125.9
O20 C4 C3 130.0(2)
O20 C4 C5 121.1(2)
C3 C4 C5 109.0(2)
C5' C4' C3' 107.4(2)
C5' C4' H4' 126.3
C3' C4' H4' 126.3
C6 C5 N1 126.8(2)
C6 C5 C4 127.3(2)
N1 C5 C4 105.8(2)
N1' C5' C4' 107.2(2)
N1' C5' C2 124.1(2)
C4' C5' C2 128.4(2)
N7 C6 C5 127.4(2)
N7 C6 H6 116.3
C5 C6 H6 116.3
N7 C8 C9 111.6(2)
N7 C8 H8A 109.3
C9 C8 H8A 109.3
N7 C8 H8B 109.3
C9 C8 H8B 109.3
H8A C8 H8B 108.0
C10 C9 C8 113.1(2)
C10 C9 H9A 109.0
C8 C9 H9A 109.0
C10 C9 H9B 109.0
C8 C9 H9B 109.0
H9A C9 H9B 107.8
C11 C10 C9 127.3(3)
C11 C10 H10 116.3
C9 C10 H10 116.3
C10 C11 C12 128.3(3)
C10 C11 H11 115.9
C12 C11 H11 115.9
C11 C12 C13 111.1(2)
C11 C12 H12A 109.4
C13 C12 H12A 109.4
C11 C12 H12B 109.4
C13 C12 H12B 109.4
H12A C12 H12B 108.0
C14 C13 C12 114.1(2)
C14 C13 H13A 108.7
C12 C13 H13A 108.7
C14 C13 H13B 108.7
C12 C13 H13B 108.7
H13A C13 H13B 107.6
C13 C14 C15 112.4(2)
C13 C14 H14A 109.1
C15 C14 H14A 109.1
C13 C14 H14B 109.1
C15 C14 H14B 109.1
H14A C14 H14B 107.9
C14 C15 C16 114.4(2)
C14 C15 H15A 108.7
C16 C15 H15A 108.7
C14 C15 H15B 108.7
C16 C15 H15B 108.7
H15A C15 H15B 107.6
C15 C16 C17 112.4(2)
C15 C16 H16A 109.1
C17 C16 H16A 109.1
C15 C16 H16B 109.1
C17 C16 H16B 109.1
H16A C16 H16B 107.9
C16 C17 C18 115.9(2)
C16 C17 H17A 108.3
C18 C17 H17A 108.3
C16 C17 H17B 108.3
C18 C17 H17B 108.3
H17A C17 H17B 107.4
C17 C18 C19 114.0(2)
C17 C18 H18A 108.7
C19 C18 H18A 108.7
C17 C18 H18B 108.7
C19 C18 H18B 108.7
H18A C18 H18B 107.6
C2' C19 C18 112.1(2)
C2' C19 H19A 109.2
C18 C19 H19A 109.2
C2' C19 H19B 109.2
C18 C19 H19B 109.2
H19A C19 H19B 107.9
O20 C21 H21A 109.5
O20 C21 H21B 109.5
H21A C21 H21B 109.5
O20 C21 H21C 109.5
H21A C21 H21C 109.5
H21B C21 H21C 109.5
O31 C30 O32 125.9(3)
O31 C30 H30 117.1
O32 C30 H30 117.1
C40 O42 H42 107.2(2)
O41 C40 O42 124.12(19)
O41 C40 H40 117.9
O42 C40 H40 117.9

loop_
_geom_bond_atom_site_label_1
_geom_bond_atom_site_label_2
_geom_bond_distance
O20 C4 1.345(3)
O20 C21 1.437(3)
N1 C2 1.347(3)
N1 C5 1.393(3)
N1 H1 0.82(3)
N1' C2' 1.366(3)
N1' C5' 1.374(3)
N1' H1' 0.92(3)
N7 C6 1.312(3)
N7 C8 1.463(3)
N7 H7 0.89(3)
C2 C3 1.406(3)
C2 C5' 1.440(3)
C2' C3' 1.373(4)
C2' C19 1.502(4)
C3 C4 1.379(3)
C3 H3 0.9500
C3' C4' 1.401(4)
C3' H3' 0.9500
C4 C5 1.417(3)
C4' C5' 1.382(3)
C4' H4' 0.9500
C5 C6 1.379(3)
C6 H6 0.9500
C8 C9 1.529(3)
C8 H8A 0.9900
C8 H8B 0.9900
C9 C10 1.499(4)
C9 H9A 0.9900
C9 H9B 0.9900
C10 C11 1.325(4)
C10 H10 0.9500
C11 C12 1.500(4)
C11 H11 0.9500
C12 C13 1.530(4)
C12 H12A 0.9900
C12 H12B 0.9900
C13 C14 1.521(4)
C13 H13A 0.9900
C13 H13B 0.9900
C14 C15 1.524(4)
C14 H14A 0.9900
C14 H14B 0.9900
C15 C16 1.526(4)
C15 H15A 0.9900
C15 H15B 0.9900
C16 C17 1.527(4)
C16 H16A 0.9900
C16 H16B 0.9900
C17 C18 1.530(4)
C17 H17A 0.9900
C17 H17B 0.9900
C18 C19 1.543(4)
C18 H18A 0.9900
C18 H18B 0.9900
C19 H19A 0.9900
C19 H19B 0.9900
C21 H21A 0.9800
C21 H21B 0.9800
C21 H21C 0.9800
O31 C30 1.232(3)
O32 C30 1.252(3)
C30 H30 0.9500
O41 C40 1.2016(10)
O42 C40 1.3405(10)
O42 H42 0.9721(10)
C40 H40 0.9500

loop_
_geom_hbond_atom_site_label_D
_geom_hbond_atom_site_label_H
_geom_hbond_atom_site_label_A
_geom_hbond_distance_DH
_geom_hbond_distance_HA
_geom_hbond_distance_DA
_geom_hbond_angle_DHA
_geom_hbond_publ_flag
N1 H1 O31 0.82(3) 1.92(3) 2.730(3) 169(3) yes
N1' H1' O31 0.92(3) 1.92(3) 2.803(3) 159(3) yes
N7 H7 O32 0.89(3) 1.99(3) 2.855(3) 162(3) yes
O42 H42 O32 0.9721(10) 1.605(8) 2.521(3) 155.4(16) yes

loop_
_geom_torsion_atom_site_label_1
_geom_torsion_atom_site_label_2
_geom_torsion_atom_site_label_3
_geom_torsion_atom_site_label_4
_geom_torsion
C5 N1 C2 C3 -0.4(3)
C5 N1 C2 C5' 176.7(2)
C5' N1' C2' C3' -1.7(3)
C5' N1' C2' C19 170.5(2)
N1 C2 C3 C4 0.6(3)
C5' C2 C3 C4 -176.5(2)
N1' C2' C3' C4' 1.9(3)
C19 C2' C3' C4' -169.2(3)
C21 O20 C4 C3 -1.4(4)
C21 O20 C4 C5 177.2(2)
C2 C3 C4 O20 178.3(2)
C2 C3 C4 C5 -0.5(3)
C2' C3' C4' C5' -1.4(3)
C2 N1 C5 C6 -177.8(2)
C2 N1 C5 C4 0.1(3)
O20 C4 C5 C6 -0.7(4)
C3 C4 C5 C6 178.2(2)
O20 C4 C5 N1 -178.7(2)
C3 C4 C5 N1 0.2(3)
C2' N1' C5' C4' 0.8(3)
C2' N1' C5' C2 -174.0(2)
C3' C4' C5' N1' 0.3(3)
C3' C4' C5' C2 174.9(2)
N1 C2 C5' N1' -6.8(4)
C3 C2 C5' N1' 169.8(2)
N1 C2 C5' C4' 179.5(2)
C3 C2 C5' C4' -3.9(4)
C8 N7 C6 C5 -178.0(2)
N1 C5 C6 N7 -2.6(4)
C4 C5 C6 N7 179.9(2)
C6 N7 C8 C9 -129.1(3)
N7 C8 C9 C10 71.0(3)
C8 C9 C10 C11 -111.1(3)
C9 C10 C11 C12 1.3(4)
C10 C11 C12 C13 113.0(3)
C11 C12 C13 C14 177.8(2)
C12 C13 C14 C15 179.0(2)
C13 C14 C15 C16 -167.7(2)
C14 C15 C16 C17 179.6(2)
C15 C16 C17 C18 -151.7(2)
C16 C17 C18 C19 62.5(3)
N1' C2' C19 C18 -98.6(3)
C3' C2' C19 C18 71.4(4)
C17 C18 C19 C2' 50.2(3)
